data_2010435
loop_
_publ_author_name
'Jones, Graham P.'
'Paleg, Leslie G.'
'Waisel, Yoav'
'Solomon, Aaron'
'Beer, Sven'
'Tiekink, Edward R. T.'

_publ_section_title
;
 trans-3-Hydroxy-N-methyl-L-proline Hydrochloride
;
_journal_coden_ASTM ACSCEE
_journal_coeditor_code AS1139
_journal_issue 2
_journal_name_full
;
 Acta Crystallographica, Section C: Crystal Structure Communications
;
_journal_page_first 287
_journal_page_last 289
_journal_paper_doi 10.1107/S0108270194009431
_journal_volume 51
_journal_year 1995
_chemical_formula_moiety 'C6 H12 N O3 1+, Cl 1-'
_chemical_formula_sum 'C6 H12 Cl N O3'
_chemical_formula_weight 181.6
_space_group_crystal_system orthorhombic
_space_group_IT_number 19
_space_group_name_Hall 'P 2ac 2ab'
_space_group_name_H-M_alt 'P 21 21 21'
_audit_creation_method 'from TEXRAY.INF file'
_cell_angle_alpha 90
_cell_angle_beta 90
_cell_angle_gamma 90
_cell_formula_units_Z 4
_cell_length_a 10.3118(7)
_cell_length_b 11.5912(6)
_cell_length_c 7.1818(6)
_cell_measurement_reflns_used 25
_cell_measurement_temperature 293
_cell_measurement_theta_max 79.6
_cell_measurement_theta_min 77.8
_cell_volume 858.41(8)
_computing_cell_refinement 'MSC/AFC Diffractometer Control Software'
_computing_data_collection
; MSC/AFC Diffractometer Control Software
 (Molecular Structure Corporation, 1988)
;
_computing_data_reduction 'TEXSAN PROCESS (Molecular Structure Corporation, 1992)'
_computing_publication_material 'TEXSAN FINISH'
_computing_structure_refinement 'TEXSAN LS'
_computing_structure_solution 'SHELXS86 (Sheldrick, 1985)'
_diffrn_ambient_temperature 20.0
_diffrn_measurement_device AFC6R
_diffrn_measurement_method '\w/2\q scans'
_diffrn_radiation_monochromator 'Ni filter'
_diffrn_radiation_source 'Rigaku rotating anode'
_diffrn_radiation_type CuK\a
_diffrn_radiation_wavelength 1.5418
_diffrn_reflns_av_R_equivalents 0.00
_diffrn_reflns_limit_h_max 12
_diffrn_reflns_limit_h_min 0
_diffrn_reflns_limit_k_max 13
_diffrn_reflns_limit_k_min 0
_diffrn_reflns_limit_l_max 8
_diffrn_reflns_limit_l_min 0
_diffrn_reflns_number 881
_diffrn_reflns_theta_max 65.0
_diffrn_reflns_theta_min 2
_diffrn_standards_decay_% -0.87
_diffrn_standards_interval_count 400
_diffrn_standards_number 3
_exptl_absorpt_coefficient_mu 3.671
_exptl_absorpt_correction_T_max 1.208
_exptl_absorpt_correction_T_min 0.691
_exptl_absorpt_correction_type 'refdelf (Walker & Stuart, 1983)'
_exptl_absorpt_process_details Walker&Stuart_DIFABS
_exptl_crystal_colour colourless
_exptl_crystal_density_diffrn 1.405
_exptl_crystal_description block
_exptl_crystal_F_000 384.00
_exptl_crystal_size_max 0.24
_exptl_crystal_size_mid 0.10
_exptl_crystal_size_min 0.10
_refine_diff_density_max 0.46
_refine_diff_density_min -0.23
_refine_ls_abs_structure_details 'determined from chemistry '
_refine_ls_extinction_coef '34.9 (Zachariasen, 1967)'
_refine_ls_extinction_method 'Zachariasen type 2, Gaussian isotropic'
_refine_ls_goodness_of_fit_obs 4.25
_refine_ls_hydrogen_treatment 'refall; O(1) H atom not located'
_refine_ls_matrix_type full
_refine_ls_number_parameters 145
_refine_ls_number_reflns 802
_refine_ls_number_restraints 0
_refine_ls_R_factor_obs 0.050
_refine_ls_shift/esd_max '1.432 (for H atom)'
_refine_ls_structure_factor_coef F
_refine_ls_weighting_scheme sigma
_refine_ls_wR_factor_obs 0.059
_reflns_number_observed 802
_reflns_number_total 881
_reflns_observed_criterion 'I > 3.0\s(I)'
_cod_duplicate_entry 2003188
_cod_depositor_comments
;
 Adding additional information after consulting the original
 supplementary material.

 Antanas Vaitkus,
 2018-08-12

 Updating space group information.

 Antanas Vaitkus,
 2018-08-12

The following automatic conversions were performed:

'_atom_site_thermal_displace_type' tag value 'Uij' was replaced with
'Uani' value 22 times.

Automatic conversion script
Id: cif_fix_values 1646 2011-03-28 12:23:43Z adriana 
;
_cod_database_code 2010435

loop_
_space_group_symop_id
_space_group_symop_operation_xyz
1 x,y,z
2 -x+1/2,-y,z+1/2
3 x+1/2,-y+1/2,-z
4 -x,y+1/2,-z+1/2

loop_
_atom_site_aniso_label
_atom_site_aniso_U_11
_atom_site_aniso_U_22
_atom_site_aniso_U_33
_atom_site_aniso_U_12
_atom_site_aniso_U_13
_atom_site_aniso_U_23
Cl(1) 0.0465(8) 0.0520(8) 0.0462(8) -0.0137(7) -0.0085(8) 0.0036(8)
O(1) 0.053(3) 0.080(3) 0.053(3) 0.011(3) 0.005(3) -0.007(3)
O(2) 0.085(4) 0.032(2) 0.135(5) -0.002(2) 0.004(4) -0.017(3)
O(3) 0.056(3) 0.048(2) 0.071(3) -0.010(2) -0.008(3) -0.002(3)
N(1) 0.037(3) 0.031(2) 0.030(2) 0.000(2) -0.002(2) -0.001(2)
C(2) 0.034(3) 0.030(3) 0.030(3) -0.001(2) -0.001(3) -0.001(3)
C(3) 0.045(3) 0.050(3) 0.030(3) 0.004(3) -0.003(3) -0.006(3)
C(4) 0.075(5) 0.053(4) 0.051(5) 0.004(4) 0.015(4) 0.016(4)
C(5) 0.055(4) 0.028(3) 0.068(5) -0.007(3) 0.002(4) 0.006(3)
C(6) 0.053(4) 0.043(3) 0.048(3) -0.004(3) 0.000(3) -0.003(4)
C(7) 0.074(5) 0.047(4) 0.032(3) 0.005(4) 0.002(4) -0.006(3)

loop_
_atom_site_label
_atom_site_fract_x
_atom_site_fract_y
_atom_site_fract_z
_atom_site_U_iso_or_equiv
_atom_site_thermal_displace_type
Cl(1) 0.56620(10) 0.57250(10) 0.2833(2) 0.0482(4) Uani
O(1) -0.0438(5) 0.3447(4) 0.3767(7) 0.062(2) Uani
O(2) 0.2135(5) 0.5255(3) 0.2170(10) 0.084(2) Uani
O(3) 0.3623(4) 0.3877(4) 0.2008(8) 0.0580(10) Uani
N(1) 0.1939(5) 0.2206(4) 0.1086(6) 0.0330(10) Uani
C(2) 0.1452(6) 0.3329(4) 0.1840(8) 0.0320(10) Uani
C(3) 0.0864(6) 0.3039(5) 0.3769(9) 0.042(2) Uani
C(4) 0.0925(9) 0.1708(6) 0.3870(10) 0.060(2) Uani
C(5) 0.1032(7) 0.1323(5) 0.1900(10) 0.050(2) Uani
C(6) 0.2436(6) 0.4265(5) 0.2015(9) 0.048(2) Uani
C(7) 0.2026(9) 0.2165(7) -0.0999(10) 0.051(2) Uani
H(1) 0.288(6) 0.204(5) 0.150(8) 0.05(2) Uani
H(2) 0.075(6) 0.358(5) 0.109(8) 0.04(2) Uani
H(3) 0.132(6) 0.343(5) 0.487(8) 0.05(2) Uani
H(O3) 0.396(8) 0.482(8) 0.270(10) 0.17(4) Uani
H(4b) -0.011(8) 0.155(8) 0.440(10) 0.10(3) Uani
H(4a) 0.155(8) 0.161(8) 0.470(10) 0.08(3) Uani
H(5b) 0.148(6) 0.056(5) 0.159(9) 0.04(2) Uani
H(5a) 0.037(8) 0.143(7) 0.130(10) 0.06(3) Uani
H(7c) 0.128(8) 0.236(7) -0.180(10) 0.11(3) Uani
H(7a) 0.253(9) 0.265(8) -0.110(10) 0.08(3) Uani
H(7b) 0.228(7) 0.144(6) -0.150(10) 0.07(2) Uani

loop_
_atom_type_symbol
_atom_type_number_in_cell
_atom_type_oxidation_number
_atom_type_scat_dispersion_real
_atom_type_scat_dispersion_imag
_atom_type_scat_source
C 24 0 0.018 0.009 'International Tables'
H 48 0 0.000 0.000 'International Tables'
Cl 4 0 0.364 0.702 'International Tables'
N 4 0 0.031 0.018 'International Tables'
O 12 0 0.049 0.032 'International Tables'

loop_
_geom_angle_atom_site_label_1
_geom_angle_atom_site_label_2
_geom_angle_atom_site_label_3
_geom_angle
_geom_angle_publ_flag
C(6) O(3) H(O3) 87(3) no
C(2) N(1) C(5) 104.0(4) yes
C(2) N(1) C(7) 114.1(5) yes
C(2) N(1) H(1) 111(3) no
C(5) N(1) C(7) 113.9(6) yes
C(5) N(1) H(1) 109(3) no
C(7) N(1) H(1) 103(3) no
N(1) C(2) C(3) 105.4(4) yes
N(1) C(2) C(6) 115.8(5) yes
N(1) C(2) H(2) 108(3) no
C(3) C(2) C(6) 110.4(5) yes
C(3) C(2) H(2) 105(3) no
C(6) C(2) H(2) 110(3) no
O(1) C(3) C(2) 107.2(5) yes
O(1) C(3) C(4) 111.7(6) yes
O(1) C(3) H(3) 106(3) no
C(2) C(3) C(4) 104.1(5) yes
C(2) C(3) H(3) 114(3) no
C(4) C(3) H(3) 112(3) no
C(3) C(4) C(5) 104.8(6) yes
C(3) C(4) H(4b) 97(4) no
C(3) C(4) H(4a) 101(6) no
C(5) C(4) H(4b) 108(4) no
C(5) C(4) H(4a) 122(5) no
H(4b) C(4) H(4a) 117(6) no
N(1) C(5) C(4) 102.3(6) yes
N(1) C(5) H(5b) 102(3) no
N(1) C(5) H(5a) 101(5) no
C(4) C(5) H(5b) 120(3) no
C(4) C(5) H(5a) 113(5) no
H(5b) C(5) H(5a) 113(6) no
O(2) C(6) O(3) 125.2(6) yes
O(2) C(6) C(2) 122.0(6) yes
O(3) C(6) C(2) 112.8(5) yes
N(1) C(7) H(7c) 122(5) no
N(1) C(7) H(7a) 98(6) no
N(1) C(7) H(7b) 114(4) no
H(7c) C(7) H(7a) 106(7) no
H(7c) C(7) H(7b) 101(6) no
H(7a) C(7) H(7b) 113(7) no

loop_
_geom_bond_atom_site_label_1
_geom_bond_atom_site_label_2
_geom_bond_distance
_geom_bond_publ_flag
O(1) C(3) 1.423(8) yes
O(2) C(6) 1.194(7) yes
O(3) C(6) 1.305(7) yes
O(3) H(O3) 1.24(10) no
N(1) C(2) 1.496(6) yes
N(1) C(5) 1.505(8) yes
N(1) C(7) 1.501(8) yes
N(1) H(1) 1.03(6) no
C(2) C(3) 1.550(8) yes
C(2) C(6) 1.492(8) yes
C(2) H(2) 0.95(6) no
C(3) C(4) 1.546(9) yes
C(3) H(3) 1.02(6) no
C(4) C(5) 1.490(10) yes
C(4) H(4b) 1.14(8) no
C(4) H(4a) 0.87(8) no
C(5) H(5b) 1.02(6) no
C(5) H(5a) 0.82(8) no
C(7) H(7c) 0.99(9) no
C(7) H(7a) 0.78(8) no
C(7) H(7b) 0.95(7) no
